data_7124388
loop_
_publ_author_name
'Hill, Anthony'
'Watson, Lachlan J.'
'Frogley, Benjamin'

_publ_section_title
;
 Bridging selenocarbonyl ligands: An open and shut case.
;
_journal_name_full 'Chemical Communications'
_journal_paper_doi 10.1039/C9CC07757J
_journal_year 2019
_chemical_formula_moiety 'C44 H56 Au2 B2 Cl2 N12 O4 Pt Se2 W2, 4(C H2 Cl2)'
_chemical_formula_sum 'C48 H64 Au2 B2 Cl10 N12 O4 Pt Se2 W2'
_chemical_formula_weight 2363.87
_space_group_crystal_system monoclinic
_space_group_IT_number 14
_space_group_name_Hall '-P 2ybc'
_space_group_name_H-M_alt 'P 1 21/c 1'
_symmetry_space_group_name_Hall '-P 2ybc'
_symmetry_space_group_name_H-M 'P 1 21/c 1'
_atom_sites_solution_hydrogens geom
_audit_creation_method SHELXL-2014/7
_audit_update_record
;
2019-08-27 deposited with the CCDC.    2019-10-28 downloaded from the CCDC.
;
_cell_angle_alpha 90
_cell_angle_beta 117.307(6)
_cell_angle_gamma 90
_cell_formula_units_Z 4
_cell_length_a 20.1587(9)
_cell_length_b 19.5305(6)
_cell_length_c 19.4821(8)
_cell_measurement_reflns_used 14195
_cell_measurement_temperature 150.0(1)
_cell_measurement_theta_max 31.8520
_cell_measurement_theta_min 3.7270
_cell_volume 6815.5(6)
_computing_cell_refinement 'CrysAlisPro 1.171.40.36a (Rigaku OD, 2018)'
_computing_data_collection 'CrysAlisPro 1.171.40.36a (Rigaku OD, 2018)'
_computing_data_reduction 'CrysAlisPro 1.171.40.36a (Rigaku OD, 2018)'
_computing_structure_refinement 'SHELXL-2014/7 (Sheldrick, 2014)'
_computing_structure_solution 'SHELXT-2014/7 (Sheldrick, 2014)'
_diffrn_ambient_temperature 150.0(1)
_diffrn_detector_area_resol_mean 5.1872
_diffrn_measured_fraction_theta_full 0.998
_diffrn_measured_fraction_theta_max 0.998
_diffrn_measurement_device_type 'New Xcalibur, Atlas'
_diffrn_measurement_method '\w scans'
_diffrn_radiation_type MoK\a
_diffrn_radiation_wavelength 0.71073
_diffrn_reflns_av_R_equivalents 0.0480
_diffrn_reflns_av_unetI/netI 0.0668
_diffrn_reflns_Laue_measured_fraction_full 0.998
_diffrn_reflns_Laue_measured_fraction_max 0.998
_diffrn_reflns_limit_h_max 23
_diffrn_reflns_limit_h_min -22
_diffrn_reflns_limit_k_max 17
_diffrn_reflns_limit_k_min -23
_diffrn_reflns_limit_l_max 22
_diffrn_reflns_limit_l_min -23
_diffrn_reflns_number 31925
_diffrn_reflns_point_group_measured_fraction_full 0.998
_diffrn_reflns_point_group_measured_fraction_max 0.998
_diffrn_reflns_theta_full 25.026
_diffrn_reflns_theta_max 25.026
_diffrn_reflns_theta_min 3.230
_diffrn_source 'fine-focus sealed X-ray tube'
_exptl_absorpt_coefficient_mu 11.208
_exptl_absorpt_correction_T_max 1.00000
_exptl_absorpt_correction_T_min 0.34050
_exptl_absorpt_correction_type multi-scan
_exptl_absorpt_process_details
;
The symmetry employed for this shelxl refinement is uniquely defined
by the following loop, which should always be used as a source of
symmetry information in preference to the above space-group names.
They are only intended as comments.
;
_exptl_crystal_colour 'clear intense red'
_exptl_crystal_density_diffrn 2.304
_exptl_crystal_description block
_exptl_crystal_F_000 4400
_exptl_crystal_size_max 0.270
_exptl_crystal_size_mid 0.218
_exptl_crystal_size_min 0.107
_refine_diff_density_max 1.477
_refine_diff_density_min -1.779
_refine_diff_density_rms 0.218
_refine_ls_extinction_method none
_refine_ls_goodness_of_fit_ref 1.015
_refine_ls_hydrogen_treatment mixed
_refine_ls_matrix_type full
_refine_ls_number_parameters 756
_refine_ls_number_reflns 12015
_refine_ls_number_restraints 50
_refine_ls_restrained_S_all 1.013
_refine_ls_R_factor_all 0.0520
_refine_ls_R_factor_gt 0.0358
_refine_ls_shift/su_max 0.002
_refine_ls_shift/su_mean 0.000
_refine_ls_structure_factor_coef Fsqd
_refine_ls_weighting_details 'w=1/[\s^2^(Fo^2^)+(0.0215P)^2^] where P=(Fo^2^+2Fc^2^)/3'
_refine_ls_weighting_scheme calc
_refine_ls_wR_factor_gt 0.0628
_refine_ls_wR_factor_ref 0.0695
_reflns_Friedel_coverage 0.000
_reflns_number_gt 9598
_reflns_number_total 12015
_reflns_threshold_expression 'I > 2\s(I)'
_cod_data_source_file c9cc07757j2.cif
_cod_data_source_block Compound_7
_cod_database_code 7124388
_shelx_shelxl_version_number 2014/7
_shelx_space_group_comment
;
The symmetry employed for this shelxl refinement is uniquely defined
by the following loop, which should always be used as a source of
symmetry information in preference to the above space-group names.
They are only intended as comments.
;

loop_
_space_group_symop_operation_xyz
'x, y, z'
'-x, y+1/2, -z+1/2'
'-x, -y, -z'
'x, -y-1/2, z-1/2'

loop_
_atom_site_label
_atom_site_type_symbol
_atom_site_fract_x
_atom_site_fract_y
_atom_site_fract_z
_atom_site_U_iso_or_equiv
_atom_site_adp_type
_atom_site_occupancy
_atom_site_site_symmetry_order
_atom_site_calc_flag
_atom_site_refinement_flags_posn
_atom_site_refinement_flags_adp
Pt1 Pt 0.56771(2) 0.52885(2) 0.86211(2) 0.01625(8) Uani 1 1 d . .
Au1 Au 0.40183(2) 0.58174(2) 0.74159(2) 0.01817(8) Uani 1 1 d . .
W1 W 0.39166(2) 0.64651(2) 0.60777(2) 0.01373(8) Uani 1 1 d . .
Au2 Au 0.71422(2) 0.62187(2) 0.92548(2) 0.02208(8) Uani 1 1 d . .
W2 W 0.71369(2) 0.74060(2) 1.00787(2) 0.01792(8) Uani 1 1 d . .
Se1 Se 0.57189(5) 0.58393(4) 0.75141(4) 0.0244(2) Uani 1 1 d . .
Se2 Se 0.54503(5) 0.63766(3) 0.91083(5) 0.02367(19) Uani 1 1 d . .
Cl2 Cl 0.77701(13) 0.54768(10) 0.88425(13) 0.0387(6) Uani 1 1 d . .
Cl1 Cl 0.34419(14) 0.54659(11) 0.81378(12) 0.0376(6) Uani 1 1 d . .
Cl3 Cl 0.34154(14) 0.55774(10) 0.33292(13) 0.0404(6) Uani 1 1 d . .
Cl4 Cl 0.18545(15) 0.59417(11) 0.28045(14) 0.0449(6) Uani 1 1 d . .
Cl8 Cl 0.03205(16) 0.53028(12) 0.10848(14) 0.0526(7) Uani 1 1 d . .
Cl9 Cl 0.94270(18) 0.67565(13) 0.96773(16) 0.0687(9) Uani 1 1 d . .
Cl7 Cl -0.09342(17) 0.45123(12) 0.10085(16) 0.0623(8) Uani 1 1 d . .
Cl5 Cl 0.09149(18) 0.51999(14) 0.68570(16) 0.0686(9) Uani 1 1 d . .
Cl6 Cl 0.1614(2) 0.63113(13) 0.64518(16) 0.0698(9) Uani 1 1 d . .
Cl10 Cl 0.9362(3) 0.72858(13) 0.8260(2) 0.1053(15) Uani 1 1 d . .
C1 C 0.4722(4) 0.6050(3) 0.6974(4) 0.0162(12) Uani 1 1 d . .
C2 C 0.6392(4) 0.6746(3) 0.9484(4) 0.0162(12) Uani 1 1 d . .
O2 O 0.5330(4) 0.7404(2) 0.6638(3) 0.0298(14) Uani 1 1 d . .
N3 N 0.2838(4) 0.5922(3) 0.5478(3) 0.0148(14) Uani 1 1 d . .
O1 O 0.4636(4) 0.5420(3) 0.5392(3) 0.0371(16) Uani 1 1 d . .
N11 N 0.8222(4) 0.6985(3) 1.0912(3) 0.0219(16) Uani 1 1 d . .
N5 N 0.3245(4) 0.7233(3) 0.6325(3) 0.0159(14) Uani 1 1 d . .
N10 N 0.8443(4) 0.8155(3) 0.9957(3) 0.0195(15) Uani 1 1 d . .
N9 N 0.7764(4) 0.7854(3) 0.9513(3) 0.0213(16) Uani 1 1 d . .
N2 N 0.2777(4) 0.7287(3) 0.4652(3) 0.0173(15) Uani 1 1 d . .
C4 C 0.4368(5) 0.5803(4) 0.5633(4) 0.024(2) Uani 1 1 d . .
N6 N 0.2525(4) 0.7363(3) 0.5794(3) 0.0178(15) Uani 1 1 d . .
N4 N 0.2200(4) 0.6282(3) 0.5000(3) 0.0170(15) Uani 1 1 d . .
O3 O 0.6448(4) 0.6949(3) 1.1154(3) 0.0414(17) Uani 1 1 d . .
C5 C 0.6700(5) 0.7124(4) 1.0774(4) 0.028(2) Uani 1 1 d . .
N7 N 0.7544(4) 0.8321(3) 1.0839(3) 0.0207(16) Uani 1 1 d . .
C3 C 0.4795(5) 0.7077(3) 0.6421(4) 0.0176(18) Uani 1 1 d . .
N1 N 0.3494(4) 0.7045(3) 0.4978(3) 0.0221(17) Uani 1 1 d . .
N8 N 0.8283(4) 0.8489(3) 1.1118(3) 0.0210(16) Uani 1 1 d . .
O4 O 0.5751(4) 0.8293(3) 0.9002(3) 0.0365(15) Uani 1 1 d . .
C12 C 0.6018(5) 0.4845(4) 0.9776(4) 0.025(2) Uani 1 1 d . U
H12 H 0.6122 0.5182 1.0185 0.030 Uiso 1 1 calc R U
N12 N 0.8867(4) 0.7360(3) 1.1099(4) 0.0258(17) Uani 1 1 d . .
C6 C 0.6263(5) 0.7972(4) 0.9410(5) 0.025(2) Uani 1 1 d . .
C25 C 0.3162(5) 0.4688(3) 0.5795(4) 0.031(2) Uani 1 1 d . .
H25A H 0.3554 0.4685 0.5646 0.046 Uiso 1 1 calc R U
H25B H 0.2905 0.4257 0.5664 0.046 Uiso 1 1 calc R U
H25C H 0.3371 0.4761 0.6342 0.046 Uiso 1 1 calc R U
C7 C 0.6176(5) 0.4321(3) 0.8483(4) 0.025(2) Uani 1 1 d . U
H7 H 0.6488 0.4375 0.8221 0.031 Uiso 1 1 calc R U
C8 C 0.5421(6) 0.4307(3) 0.7989(5) 0.030(2) Uani 1 1 d . U
H8 H 0.5301 0.4356 0.7443 0.036 Uiso 1 1 calc R U
C11 C 0.5275(6) 0.4704(4) 0.9329(4) 0.034(2) Uani 1 1 d . U
H11 H 0.4946 0.4969 0.9474 0.041 Uiso 1 1 calc R U
C26 C 0.2620(5) 0.5256(3) 0.5376(4) 0.024(2) Uani 1 1 d . .
C31 C 0.8440(5) 0.6407(4) 1.1331(4) 0.027(2) Uani 1 1 d . .
C18 C 0.2672(5) 0.7697(3) 0.4049(4) 0.0207(19) Uani 1 1 d . .
C36 C 0.7593(5) 0.7991(4) 0.8769(5) 0.029(2) Uani 1 1 d . .
C38 C 0.8697(5) 0.8470(3) 0.9506(5) 0.026(2) Uani 1 1 d . .
C21 C 0.3374(5) 0.7617(3) 0.6945(4) 0.0211(19) Uani 1 1 d . .
B1 B 0.2224(5) 0.7071(4) 0.4963(5) 0.0147(19) Uani 1 1 d D .
H1 H 0.1645(11) 0.7282(5) 0.4577(8) 0.018 Uiso 1 1 calc DR U
C13 C 0.6641(5) 0.4365(4) 0.9931(4) 0.031(2) Uani 1 1 d . U
H13A H 0.6695 0.4061 1.0347 0.038 Uiso 1 1 calc R U
H13B H 0.7099 0.4627 1.0108 0.038 Uiso 1 1 calc R U
C32 C 0.9210(5) 0.6404(4) 1.1762(4) 0.032(2) Uani 1 1 d . .
H32 H 0.9500 0.6058 1.2091 0.038 Uiso 1 1 calc R U
C20 C 0.4130(5) 0.7643(3) 0.7640(4) 0.026(2) Uani 1 1 d . .
H20A H 0.4209 0.7231 0.7937 0.039 Uiso 1 1 calc R U
H20B H 0.4154 0.8031 0.7953 0.039 Uiso 1 1 calc R U
H20C H 0.4509 0.7683 0.7474 0.039 Uiso 1 1 calc R U
C23 C 0.2206(5) 0.7805(3) 0.6084(4) 0.0227(19) Uani 1 1 d . .
C22 C 0.2740(5) 0.7975(4) 0.6810(4) 0.029(2) Uani 1 1 d . .
H22 H 0.2683 0.8276 0.7149 0.035 Uiso 1 1 calc R U
C30 C 0.7900(6) 0.5866(4) 1.1295(5) 0.044(3) Uani 1 1 d . .
H30A H 0.7651 0.6011 1.1589 0.066 Uiso 1 1 calc R U
H30B H 0.8164 0.5447 1.1507 0.066 Uiso 1 1 calc R U
H30C H 0.7538 0.5793 1.0767 0.066 Uiso 1 1 calc R U
C27 C 0.1883(5) 0.5202(4) 0.4859(5) 0.027(2) Uani 1 1 d . .
H27 H 0.1609 0.4799 0.4698 0.032 Uiso 1 1 calc R U
C16 C 0.3831(5) 0.7313(3) 0.4567(4) 0.0190(18) Uani 1 1 d . .
C40 C 0.6476(5) 0.8708(4) 1.1056(5) 0.036(2) Uani 1 1 d . .
H40A H 0.6163 0.8710 1.0507 0.054 Uiso 1 1 calc R U
H40B H 0.6377 0.9108 1.1279 0.054 Uiso 1 1 calc R U
H40C H 0.6374 0.8306 1.1275 0.054 Uiso 1 1 calc R U
C43 C 0.8467(5) 0.8972(3) 1.1673(4) 0.026(2) Uani 1 1 d . .
C35 C 0.6909(5) 0.7731(4) 0.8112(4) 0.038(2) Uani 1 1 d . .
H35A H 0.6951 0.7245 0.8066 0.057 Uiso 1 1 calc R U
H35B H 0.6844 0.7951 0.7645 0.057 Uiso 1 1 calc R U
H35C H 0.6486 0.7826 0.8198 0.057 Uiso 1 1 calc R U
C17 C 0.3310(5) 0.7717(3) 0.3986(4) 0.0198(19) Uani 1 1 d . .
H17 H 0.3386 0.7959 0.3617 0.024 Uiso 1 1 calc R U
C37 C 0.8169(5) 0.8365(4) 0.8755(5) 0.029(2) Uani 1 1 d . .
H37 H 0.8194 0.8518 0.8316 0.034 Uiso 1 1 calc R U
C28 C 0.1620(5) 0.5851(4) 0.4619(4) 0.025(2) Uani 1 1 d . .
C48 C 0.2730(5) 0.5819(4) 0.3601(5) 0.040(3) Uani 1 1 d . .
H48A H 0.2689 0.5467 0.3931 0.048 Uiso 1 1 calc R U
H48B H 0.2883 0.6240 0.3897 0.048 Uiso 1 1 calc R U
C19 C 0.1943(5) 0.8055(4) 0.3575(4) 0.034(2) Uani 1 1 d . .
H19A H 0.1549 0.7723 0.3363 0.051 Uiso 1 1 calc R U
H19B H 0.1971 0.8303 0.3163 0.051 Uiso 1 1 calc R U
H19C H 0.1844 0.8368 0.3897 0.051 Uiso 1 1 calc R U
C44 C 0.9227(5) 0.9269(4) 1.2083(5) 0.036(2) Uani 1 1 d . .
H44A H 0.9572 0.8922 1.2392 0.054 Uiso 1 1 calc R U
H44B H 0.9226 0.9636 1.2411 0.054 Uiso 1 1 calc R U
H44C H 0.9375 0.9442 1.1713 0.054 Uiso 1 1 calc R U
C33 C 0.9460(5) 0.7009(4) 1.1612(5) 0.029(2) Uani 1 1 d . .
C29 C 0.0867(5) 0.6096(4) 0.4064(4) 0.029(2) Uani 1 1 d . .
H29A H 0.0707 0.6443 0.4305 0.044 Uiso 1 1 calc R U
H29B H 0.0522 0.5720 0.3911 0.044 Uiso 1 1 calc R U
H29C H 0.0884 0.6284 0.3617 0.044 Uiso 1 1 calc R U
C10 C 0.4941(6) 0.4029(4) 0.8940(5) 0.048(3) Uani 1 1 d . U
H10A H 0.4466 0.3962 0.8946 0.057 Uiso 1 1 calc R U
H10B H 0.5270 0.3659 0.9233 0.057 Uiso 1 1 calc R U
C42 C 0.7839(5) 0.9119(3) 1.1746(4) 0.024(2) Uani 1 1 d . .
H42 H 0.7801 0.9434 1.2084 0.029 Uiso 1 1 calc R U
C41 C 0.7264(5) 0.8706(3) 1.1218(5) 0.026(2) Uani 1 1 d . .
B2 B 0.8810(6) 0.8125(4) 1.0846(5) 0.026(2) Uani 1 1 d D .
H2 H 0.9381(12) 0.8376(6) 1.1110(7) 0.032 Uiso 1 1 calc DR U
C39 C 0.9428(5) 0.8828(4) 0.9813(5) 0.037(2) Uani 1 1 d . .
H39A H 0.9467 0.9151 1.0201 0.055 Uiso 1 1 calc R U
H39B H 0.9465 0.9066 0.9400 0.055 Uiso 1 1 calc R U
H39C H 0.9825 0.8500 1.0036 0.055 Uiso 1 1 calc R U
C15 C 0.4605(5) 0.7153(4) 0.4726(4) 0.026(2) Uani 1 1 d . .
H15A H 0.4943 0.7296 0.5240 0.039 Uiso 1 1 calc R U
H15B H 0.4720 0.7390 0.4362 0.039 Uiso 1 1 calc R U
H15C H 0.4653 0.6669 0.4678 0.039 Uiso 1 1 calc R U
C9 C 0.4818(6) 0.3994(4) 0.8107(5) 0.042(3) Uani 1 1 d . U
H9A H 0.4768 0.3518 0.7950 0.050 Uiso 1 1 calc R U
H9B H 0.4352 0.4223 0.7776 0.050 Uiso 1 1 calc R U
C14 C 0.6550(5) 0.3926(4) 0.9237(4) 0.034(2) Uani 1 1 d . U
H14A H 0.7038 0.3771 0.9317 0.041 Uiso 1 1 calc R U
H14B H 0.6254 0.3524 0.9205 0.041 Uiso 1 1 calc R U
C24 C 0.1427(5) 0.8064(4) 0.5638(5) 0.038(2) Uani 1 1 d . .
H24A H 0.1388 0.8328 0.5206 0.057 Uiso 1 1 calc R U
H24B H 0.1304 0.8346 0.5967 0.057 Uiso 1 1 calc R U
H24C H 0.1089 0.7683 0.5456 0.057 Uiso 1 1 calc R U
C45 C 0.9008(7) 0.6713(5) 0.8697(6) 0.067(4) Uani 1 1 d . .
H45A H 0.8479 0.6800 0.8503 0.081 Uiso 1 1 calc R U
H45B H 0.9063 0.6251 0.8546 0.081 Uiso 1 1 calc R U
C46 C -0.0637(6) 0.5138(5) 0.0565(5) 0.052(3) Uani 1 1 d . .
H46A H -0.0750 0.4986 0.0048 0.062 Uiso 1 1 calc R U
H46B H -0.0911 0.5558 0.0517 0.062 Uiso 1 1 calc R U
C47 C 0.1594(6) 0.5439(4) 0.6591(6) 0.052(3) Uani 1 1 d . .
H47A H 0.2078 0.5294 0.6990 0.063 Uiso 1 1 calc R U
H47B H 0.1502 0.5204 0.6117 0.063 Uiso 1 1 calc R U
C34 C 1.0223(5) 0.7270(4) 1.1907(5) 0.043(3) Uani 1 1 d . .
H34A H 1.0333 0.7349 1.1484 0.064 Uiso 1 1 calc R U
H34B H 1.0568 0.6941 1.2253 0.064 Uiso 1 1 calc R U
H34C H 1.0269 0.7692 1.2179 0.064 Uiso 1 1 calc R U

loop_
_atom_site_aniso_label
_atom_site_aniso_U_11
_atom_site_aniso_U_22
_atom_site_aniso_U_33
_atom_site_aniso_U_23
_atom_site_aniso_U_13
_atom_site_aniso_U_12
Pt1 0.0219(2) 0.01330(13) 0.01374(15) 0.00063(11) 0.00832(15) 0.00038(13)
Au1 0.0208(2) 0.01993(14) 0.01550(16) 0.00115(12) 0.00982(15) -0.00062(13)
W1 0.0158(2) 0.01356(14) 0.01167(15) 0.00026(11) 0.00614(14) 0.00083(13)
Au2 0.0209(2) 0.02292(15) 0.02095(17) -0.00444(12) 0.00833(16) 0.00123(14)
W2 0.0181(2) 0.01792(15) 0.01758(17) -0.00364(12) 0.00805(16) -0.00227(14)
Se1 0.0186(6) 0.0357(4) 0.0207(4) 0.0118(3) 0.0106(4) 0.0063(4)
Se2 0.0187(5) 0.0192(4) 0.0309(5) -0.0078(3) 0.0095(4) -0.0010(4)
Cl2 0.0266(16) 0.0457(12) 0.0428(14) -0.0150(10) 0.0149(12) 0.0069(11)
Cl1 0.0345(16) 0.0560(13) 0.0320(12) 0.0125(10) 0.0237(12) 0.0013(11)
Cl3 0.0404(18) 0.0420(12) 0.0427(14) 0.0084(10) 0.0226(13) 0.0062(11)
Cl4 0.0375(18) 0.0451(13) 0.0550(16) 0.0175(11) 0.0238(14) 0.0069(12)
Cl8 0.040(2) 0.0717(16) 0.0391(15) 0.0048(12) 0.0122(14) -0.0010(14)
Cl9 0.064(3) 0.0675(17) 0.0511(18) -0.0007(13) 0.0062(16) -0.0138(16)
Cl7 0.057(2) 0.0558(15) 0.0700(19) 0.0021(14) 0.0261(17) -0.0097(15)
Cl5 0.051(2) 0.095(2) 0.0636(19) 0.0220(15) 0.0301(17) -0.0119(17)
Cl6 0.095(3) 0.0611(16) 0.0638(19) 0.0075(14) 0.046(2) -0.0145(17)
Cl10 0.205(5) 0.0509(15) 0.140(3) -0.0159(18) 0.148(4) -0.024(2)
C1 0.012(4) 0.021(3) 0.015(3) 0.004(2) 0.005(3) 0.006(2)
C2 0.012(4) 0.021(3) 0.015(3) 0.004(2) 0.005(3) 0.006(2)
O2 0.033(5) 0.020(3) 0.039(4) -0.003(2) 0.020(3) -0.006(3)
N3 0.012(4) 0.016(3) 0.014(3) -0.004(2) 0.004(3) 0.000(3)
O1 0.041(5) 0.040(3) 0.037(4) -0.009(3) 0.023(4) 0.014(3)
N11 0.021(5) 0.024(3) 0.021(4) 0.001(3) 0.010(3) 0.004(3)
N5 0.020(5) 0.016(3) 0.012(3) 0.001(2) 0.007(3) 0.007(3)
N10 0.012(4) 0.028(3) 0.022(4) -0.003(3) 0.011(3) 0.001(3)
N9 0.024(5) 0.021(3) 0.018(4) -0.004(3) 0.009(3) -0.003(3)
N2 0.016(4) 0.018(3) 0.013(3) 0.003(3) 0.002(3) 0.004(3)
C4 0.026(6) 0.028(4) 0.014(4) 0.001(3) 0.006(4) 0.001(4)
N6 0.018(5) 0.016(3) 0.023(4) 0.000(3) 0.013(3) 0.001(3)
N4 0.012(4) 0.025(3) 0.018(3) -0.004(3) 0.011(3) -0.006(3)
O3 0.051(5) 0.049(4) 0.037(4) -0.010(3) 0.032(4) -0.017(3)
C5 0.037(7) 0.030(4) 0.024(5) -0.013(4) 0.020(5) -0.018(4)
N7 0.023(5) 0.015(3) 0.027(4) -0.011(3) 0.014(4) -0.009(3)
C3 0.024(6) 0.010(3) 0.016(4) 0.003(3) 0.007(4) 0.005(4)
N1 0.040(5) 0.014(3) 0.009(3) 0.001(2) 0.008(3) 0.005(3)
N8 0.026(5) 0.022(3) 0.016(3) -0.003(3) 0.011(3) -0.007(3)
O4 0.024(4) 0.031(3) 0.046(4) 0.011(3) 0.009(3) 0.001(3)
C12 0.041(7) 0.026(4) 0.004(4) 0.003(3) 0.007(4) 0.005(4)
N12 0.031(5) 0.025(3) 0.023(4) -0.007(3) 0.013(4) 0.000(3)
C6 0.028(6) 0.019(4) 0.029(5) -0.006(4) 0.015(5) -0.005(4)
C25 0.045(7) 0.018(4) 0.031(5) 0.000(3) 0.019(5) -0.002(4)
C7 0.032(6) 0.023(4) 0.026(5) -0.004(3) 0.016(4) 0.014(4)
C8 0.051(7) 0.013(4) 0.025(5) -0.005(3) 0.017(5) 0.001(4)
C11 0.061(8) 0.032(4) 0.021(5) 0.010(4) 0.027(5) -0.003(5)
C26 0.035(7) 0.014(4) 0.023(4) -0.004(3) 0.014(5) -0.010(4)
C31 0.028(6) 0.027(4) 0.016(4) -0.008(3) 0.001(4) -0.001(4)
C18 0.028(6) 0.016(4) 0.014(4) -0.002(3) 0.006(4) 0.002(4)
C36 0.044(7) 0.023(4) 0.026(5) 0.005(4) 0.022(5) 0.009(4)
C38 0.030(6) 0.023(4) 0.032(5) -0.002(4) 0.020(5) -0.001(4)
C21 0.033(6) 0.015(4) 0.023(4) -0.005(3) 0.019(4) -0.003(4)
B1 0.005(5) 0.023(4) 0.014(4) 0.002(3) 0.002(4) 0.003(4)
C13 0.042(7) 0.029(4) 0.016(4) 0.005(3) 0.006(4) 0.008(4)
C32 0.035(7) 0.027(4) 0.021(5) 0.000(4) 0.002(5) 0.004(4)
C20 0.033(6) 0.023(4) 0.020(4) 0.001(3) 0.010(4) 0.003(4)
C23 0.027(6) 0.024(4) 0.025(5) -0.001(3) 0.019(4) 0.004(4)
C22 0.039(7) 0.030(4) 0.026(5) -0.008(4) 0.022(5) -0.001(4)
C30 0.053(8) 0.033(5) 0.033(5) 0.008(4) 0.009(5) -0.003(5)
C27 0.032(7) 0.024(4) 0.031(5) -0.008(4) 0.019(5) -0.012(4)
C16 0.017(5) 0.022(4) 0.015(4) -0.004(3) 0.005(4) -0.005(4)
C40 0.040(7) 0.030(4) 0.055(6) -0.024(4) 0.035(6) -0.009(4)
C43 0.036(7) 0.020(4) 0.016(4) -0.001(3) 0.007(4) -0.006(4)
C35 0.045(8) 0.046(5) 0.021(5) -0.002(4) 0.014(5) -0.003(5)
C17 0.028(6) 0.016(4) 0.016(4) 0.002(3) 0.011(4) 0.002(4)
C37 0.034(7) 0.035(4) 0.021(5) 0.001(4) 0.016(5) -0.004(4)
C28 0.023(6) 0.030(4) 0.024(5) -0.003(4) 0.014(4) -0.009(4)
C48 0.048(8) 0.042(5) 0.036(5) -0.011(4) 0.024(6) -0.013(5)
C19 0.028(7) 0.043(5) 0.028(5) 0.007(4) 0.010(5) 0.004(4)
C44 0.041(7) 0.036(5) 0.029(5) -0.004(4) 0.015(5) -0.001(5)
C33 0.017(6) 0.036(5) 0.023(5) -0.010(4) -0.001(4) 0.001(4)
C29 0.016(6) 0.037(5) 0.031(5) -0.003(4) 0.008(4) -0.005(4)
C10 0.055(8) 0.029(5) 0.053(6) 0.008(4) 0.019(6) -0.016(5)
C42 0.029(6) 0.019(4) 0.024(5) -0.011(3) 0.012(4) -0.009(4)
C41 0.033(6) 0.021(4) 0.031(5) 0.000(4) 0.021(5) 0.004(4)
B2 0.027(7) 0.038(5) 0.018(5) -0.007(4) 0.013(5) -0.004(5)
C39 0.028(7) 0.042(5) 0.045(6) -0.001(4) 0.021(5) -0.012(5)
C15 0.026(6) 0.034(4) 0.020(4) 0.011(3) 0.012(4) 0.003(4)
C9 0.051(8) 0.022(4) 0.039(6) -0.005(4) 0.009(5) -0.014(5)
C14 0.045(7) 0.024(4) 0.024(5) 0.009(3) 0.008(5) 0.021(4)
C24 0.043(8) 0.033(5) 0.046(6) -0.004(4) 0.028(6) 0.008(5)
C45 0.112(12) 0.049(6) 0.057(7) -0.005(5) 0.053(8) -0.011(7)
C46 0.042(8) 0.078(7) 0.038(6) 0.004(5) 0.020(6) 0.000(6)
C47 0.047(8) 0.055(6) 0.062(7) -0.009(5) 0.032(6) -0.007(5)
C34 0.027(7) 0.050(5) 0.032(5) -0.002(4) -0.002(5) 0.015(5)

loop_
_atom_type_symbol
_atom_type_description
_atom_type_scat_dispersion_real
_atom_type_scat_dispersion_imag
_atom_type_scat_source
C C 0.0033 0.0016 'International Tables Vol C Tables 4.2.6.8 and 6.1.1.4'
H H 0.0000 0.0000 'International Tables Vol C Tables 4.2.6.8 and 6.1.1.4'
Au Au -2.0133 8.8022 'International Tables Vol C Tables 4.2.6.8 and 6.1.1.4'
B B 0.0013 0.0007 'International Tables Vol C Tables 4.2.6.8 and 6.1.1.4'
Cl Cl 0.1484 0.1585 'International Tables Vol C Tables 4.2.6.8 and 6.1.1.4'
N N 0.0061 0.0033 'International Tables Vol C Tables 4.2.6.8 and 6.1.1.4'
O O 0.0106 0.0060 'International Tables Vol C Tables 4.2.6.8 and 6.1.1.4'
Pt Pt -1.7033 8.3905 'International Tables Vol C Tables 4.2.6.8 and 6.1.1.4'
Se Se -0.0929 2.2259 'International Tables Vol C Tables 4.2.6.8 and 6.1.1.4'
W W -0.8490 6.8722 'International Tables Vol C Tables 4.2.6.8 and 6.1.1.4'

loop_
_geom_angle_atom_site_label_1
_geom_angle_atom_site_label_2
_geom_angle_atom_site_label_3
_geom_angle
C12 Pt1 C8 96.4(3)
C12 Pt1 C11 36.2(3)
C8 Pt1 C11 80.8(3)
C12 Pt1 C7 80.9(3)
C8 Pt1 C7 36.3(3)
C11 Pt1 C7 87.3(3)
C12 Pt1 Se1 162.1(2)
C8 Pt1 Se1 89.1(2)
C11 Pt1 Se1 161.4(3)
C7 Pt1 Se1 93.83(19)
C12 Pt1 Se2 88.40(19)
C8 Pt1 Se2 158.4(3)
C11 Pt1 Se2 91.1(2)
C7 Pt1 Se2 164.1(2)
Se1 Pt1 Se2 92.76(3)
C12 Pt1 Au2 91.7(2)
C8 Pt1 Au2 130.4(3)
C11 Pt1 Au2 126.3(2)
C7 Pt1 Au2 98.1(2)
Se1 Pt1 Au2 71.99(2)
Se2 Pt1 Au2 70.20(2)
C12 Pt1 Au1 126.7(2)
C8 Pt1 Au1 88.4(2)
C11 Pt1 Au1 93.7(3)
C7 Pt1 Au1 123.9(2)
Se1 Pt1 Au1 70.33(2)
Se2 Pt1 Au1 72.04(2)
Au2 Pt1 Au1 124.130(11)
C1 Au1 Cl1 167.8(2)
C1 Au1 W1 43.3(2)
Cl1 Au1 W1 148.85(6)
C1 Au1 Pt1 71.8(2)
Cl1 Au1 Pt1 95.99(6)
W1 Au1 Pt1 115.152(13)
C1 W1 C3 72.4(3)
C1 W1 C4 76.1(3)
C3 W1 C4 91.3(3)
C1 W1 N3 119.4(3)
C3 W1 N3 168.0(2)
C4 W1 N3 89.7(3)
C1 W1 N5 115.5(2)
C3 W1 N5 93.4(3)
C4 W1 N5 168.4(3)
N3 W1 N5 83.6(2)
C1 W1 N1 151.3(3)
C3 W1 N1 84.6(3)
C4 W1 N1 87.7(3)
N3 W1 N1 83.5(2)
N5 W1 N1 82.1(2)
C1 W1 Au1 45.7(2)
C3 W1 Au1 106.48(19)
C4 W1 Au1 104.9(2)
N3 W1 Au1 84.83(14)
N5 W1 Au1 83.96(13)
N1 W1 Au1 162.72(18)
C2 Au2 Cl2 167.7(2)
C2 Au2 W2 42.7(2)
Cl2 Au2 W2 149.67(6)
C2 Au2 Pt1 74.0(2)
Cl2 Au2 Pt1 93.80(6)
W2 Au2 Pt1 116.294(14)
C2 W2 C6 76.3(3)
C2 W2 C5 76.0(3)
C6 W2 C5 93.6(3)
C2 W2 N11 115.7(3)
C6 W2 N11 168.0(3)
C5 W2 N11 89.7(3)
C2 W2 N9 115.8(2)
C6 W2 N9 89.5(3)
C5 W2 N9 168.2(3)
N11 W2 N9 85.0(2)
C2 W2 N7 153.1(3)
C6 W2 N7 86.3(3)
C5 W2 N7 85.0(3)
N11 W2 N7 82.6(2)
N9 W2 N7 83.9(2)
C2 W2 Au2 46.3(2)
C6 W2 Au2 108.6(2)
C5 W2 Au2 106.0(2)
N11 W2 Au2 81.41(15)
N9 W2 Au2 83.61(14)
N7 W2 Au2 160.45(18)
C1 Se1 Pt1 97.6(2)
C2 Se2 Pt1 98.7(2)
Se1 C1 W1 148.8(4)
Se1 C1 Au1 120.2(3)
W1 C1 Au1 91.0(3)
Se2 C2 W2 152.2(4)
Se2 C2 Au2 116.6(3)
W2 C2 Au2 91.1(3)
C26 N3 N4 104.5(6)
C26 N3 W1 135.2(5)
N4 N3 W1 119.8(4)
C31 N11 N12 106.2(7)
C31 N11 W2 134.4(6)
N12 N11 W2 119.4(4)
C21 N5 N6 106.2(6)
C21 N5 W1 133.5(6)
N6 N5 W1 120.2(4)
C38 N10 N9 110.6(6)
C38 N10 B2 128.2(7)
N9 N10 B2 121.3(6)
C36 N9 N10 106.4(6)
C36 N9 W2 133.7(6)
N10 N9 W2 119.3(4)
C18 N2 N1 108.5(6)
C18 N2 B1 130.1(7)
N1 N2 B1 121.4(6)
O1 C4 W1 178.7(7)
C23 N6 N5 110.3(6)
C23 N6 B1 129.8(7)
N5 N6 B1 119.6(5)
C28 N4 N3 110.9(6)
C28 N4 B1 129.2(7)
N3 N4 B1 119.9(6)
O3 C5 W2 178.1(6)
C41 N7 N8 107.6(6)
C41 N7 W2 134.0(6)
N8 N7 W2 117.2(4)
O2 C3 W1 176.4(6)
C16 N1 N2 107.4(6)
C16 N1 W1 133.3(6)
N2 N1 W1 118.6(4)
C43 N8 N7 109.5(6)
C43 N8 B2 127.6(8)
N7 N8 B2 122.8(6)
C11 C12 C13 125.4(7)
C11 C12 Pt1 72.1(4)
C13 C12 Pt1 107.1(5)
C11 C12 H12 114.5
C13 C12 H12 114.5
Pt1 C12 H12 114.5
C33 N12 N11 109.4(6)
C33 N12 B2 129.5(8)
N11 N12 B2 119.9(7)
O4 C6 W2 178.2(7)
C26 C25 H25A 109.5
C26 C25 H25B 109.5
H25A C25 H25B 109.5
C26 C25 H25C 109.5
H25A C25 H25C 109.5
H25B C25 H25C 109.5
C8 C7 C14 124.4(8)
C8 C7 Pt1 71.5(4)
C14 C7 Pt1 111.5(5)
C8 C7 H7 113.9
C14 C7 H7 113.9
Pt1 C7 H7 113.9
C7 C8 C9 128.8(8)
C7 C8 Pt1 72.1(4)
C9 C8 Pt1 105.8(5)
C7 C8 H8 113.5
C9 C8 H8 113.5
Pt1 C8 H8 113.5
C12 C11 C10 126.6(8)
C12 C11 Pt1 71.7(4)
C10 C11 Pt1 110.1(5)
C12 C11 H11 113.5
C10 C11 H11 113.5
Pt1 C11 H11 113.5
N3 C26 C27 110.5(7)
N3 C26 C25 121.4(8)
C27 C26 C25 128.1(7)
N11 C31 C32 109.6(7)
N11 C31 C30 122.5(8)
C32 C31 C30 127.9(8)
C17 C18 N2 108.6(7)
C17 C18 C19 129.5(7)
N2 C18 C19 121.8(7)
N9 C36 C37 108.7(8)
N9 C36 C35 122.5(7)
C37 C36 C35 128.6(7)
N10 C38 C37 106.5(8)
N10 C38 C39 123.7(7)
C37 C38 C39 129.7(7)
N5 C21 C22 109.5(8)
N5 C21 C20 121.8(7)
C22 C21 C20 128.7(7)
N4 B1 N2 109.5(6)
N4 B1 N6 108.8(5)
N2 B1 N6 107.4(6)
N4 B1 H1 110.3
N2 B1 H1 110.3
N6 B1 H1 110.3
C12 C13 C14 115.2(7)
C12 C13 H13A 108.5
C14 C13 H13A 108.5
C12 C13 H13B 108.5
C14 C13 H13B 108.5
H13A C13 H13B 107.5
C33 C32 C31 106.7(7)
C33 C32 H32 126.7
C31 C32 H32 126.7
C21 C20 H20A 109.5
C21 C20 H20B 109.5
H20A C20 H20B 109.5
C21 C20 H20C 109.5
H20A C20 H20C 109.5
H20B C20 H20C 109.5
N6 C23 C22 106.9(8)
N6 C23 C24 123.5(7)
C22 C23 C24 129.6(7)
C23 C22 C21 107.2(7)
C23 C22 H22 126.4
C21 C22 H22 126.4
C31 C30 H30A 109.5
C31 C30 H30B 109.5
H30A C30 H30B 109.5
C31 C30 H30C 109.5
H30A C30 H30C 109.5
H30B C30 H30C 109.5
C26 C27 C28 107.6(7)
C26 C27 H27 126.2
C28 C27 H27 126.2
N1 C16 C17 107.6(7)
N1 C16 C15 123.8(7)
C17 C16 C15 128.6(7)
C41 C40 H40A 109.5
C41 C40 H40B 109.5
H40A C40 H40B 109.5
C41 C40 H40C 109.5
H40A C40 H40C 109.5
H40B C40 H40C 109.5
N8 C43 C42 107.6(8)
N8 C43 C44 122.8(8)
C42 C43 C44 129.7(7)
C36 C35 H35A 109.5
C36 C35 H35B 109.5
H35A C35 H35B 109.5
C36 C35 H35C 109.5
H35A C35 H35C 109.5
H35B C35 H35C 109.5
C18 C17 C16 107.9(7)
C18 C17 H17 126.0
C16 C17 H17 126.0
C38 C37 C36 107.8(7)
C38 C37 H37 126.1
C36 C37 H37 126.1
N4 C28 C27 106.6(8)
N4 C28 C29 122.5(7)
C27 C28 C29 130.9(7)
Cl4 C48 Cl3 112.5(4)
Cl4 C48 H48A 109.1
Cl3 C48 H48A 109.1
Cl4 C48 H48B 109.1
Cl3 C48 H48B 109.1
H48A C48 H48B 107.8
C18 C19 H19A 109.5
C18 C19 H19B 109.5
H19A C19 H19B 109.5
C18 C19 H19C 109.5
H19A C19 H19C 109.5
H19B C19 H19C 109.5
C43 C44 H44A 109.5
C43 C44 H44B 109.5
H44A C44 H44B 109.5
C43 C44 H44C 109.5
H44A C44 H44C 109.5
H44B C44 H44C 109.5
N12 C33 C32 108.1(8)
N12 C33 C34 122.0(7)
C32 C33 C34 129.9(8)
C28 C29 H29A 109.5
C28 C29 H29B 109.5
H29A C29 H29B 109.5
C28 C29 H29C 109.5
H29A C29 H29C 109.5
H29B C29 H29C 109.5
C11 C10 C9 112.8(6)
C11 C10 H10A 109.0
C9 C10 H10A 109.0
C11 C10 H10B 109.0
C9 C10 H10B 109.0
H10A C10 H10B 107.8
C43 C42 C41 107.3(7)
C43 C42 H42 126.4
C41 C42 H42 126.4
N7 C41 C42 108.1(8)
N7 C41 C40 124.5(7)
C42 C41 C40 127.3(7)
N10 B2 N8 108.3(7)
N10 B2 N12 108.6(6)
N8 B2 N12 107.0(6)
N10 B2 H2 110.9
N8 B2 H2 110.9
N12 B2 H2 110.9
C38 C39 H39A 109.5
C38 C39 H39B 109.5
H39A C39 H39B 109.5
C38 C39 H39C 109.5
H39A C39 H39C 109.5
H39B C39 H39C 109.5
C16 C15 H15A 109.5
C16 C15 H15B 109.5
H15A C15 H15B 109.5
C16 C15 H15C 109.5
H15A C15 H15C 109.5
H15B C15 H15C 109.5
C8 C9 C10 113.9(7)
C8 C9 H9A 108.8
C10 C9 H9A 108.8
C8 C9 H9B 108.8
C10 C9 H9B 108.8
H9A C9 H9B 107.7
C7 C14 C13 111.9(6)
C7 C14 H14A 109.2
C13 C14 H14A 109.2
C7 C14 H14B 109.2
C13 C14 H14B 109.2
H14A C14 H14B 107.9
C23 C24 H24A 109.5
C23 C24 H24B 109.5
H24A C24 H24B 109.5
C23 C24 H24C 109.5
H24A C24 H24C 109.5
H24B C24 H24C 109.5
Cl9 C45 Cl10 114.4(6)
Cl9 C45 H45A 108.7
Cl10 C45 H45A 108.7
Cl9 C45 H45B 108.7
Cl10 C45 H45B 108.7
H45A C45 H45B 107.6
Cl8 C46 Cl7 112.2(5)
Cl8 C46 H46A 109.2
Cl7 C46 H46A 109.2
Cl8 C46 H46B 109.2
Cl7 C46 H46B 109.2
H46A C46 H46B 107.9
Cl6 C47 Cl5 113.0(6)
Cl6 C47 H47A 109.0
Cl5 C47 H47A 109.0
Cl6 C47 H47B 109.0
Cl5 C47 H47B 109.0
H47A C47 H47B 107.8
C33 C34 H34A 109.5
C33 C34 H34B 109.5
H34A C34 H34B 109.5
C33 C34 H34C 109.5
H34A C34 H34C 109.5
H34B C34 H34C 109.5

loop_
_geom_bond_atom_site_label_1
_geom_bond_atom_site_label_2
_geom_bond_distance
Pt1 C12 2.206(6)
Pt1 C8 2.207(7)
Pt1 C11 2.210(7)
Pt1 C7 2.215(7)
Pt1 Se1 2.4459(7)
Pt1 Se2 2.4544(7)
Pt1 Au2 3.1940(5)
Pt1 Au1 3.2493(5)
Au1 C1 2.019(7)
Au1 Cl1 2.3020(19)
Au1 W1 2.8193(4)
W1 C1 1.934(7)
W1 C3 1.980(8)
W1 C4 1.993(8)
W1 N3 2.211(6)
W1 N5 2.217(5)
W1 N1 2.220(5)
Au2 C2 2.041(7)
Au2 Cl2 2.2979(19)
Au2 W2 2.8231(4)
W2 C2 1.914(7)
W2 C6 1.979(9)
W2 C5 2.002(8)
W2 N11 2.200(7)
W2 N9 2.205(6)
W2 N7 2.224(5)
Se1 C1 1.838(8)
Se2 C2 1.840(8)
Cl3 C48 1.756(9)
Cl4 C48 1.751(10)
Cl8 C46 1.750(11)
Cl9 C45 1.700(10)
Cl7 C46 1.753(9)
Cl5 C47 1.735(10)
Cl6 C47 1.728(9)
Cl10 C45 1.744(9)
O2 C3 1.154(9)
N3 C26 1.359(8)
N3 N4 1.384(8)
O1 C4 1.142(8)
N11 C31 1.342(9)
N11 N12 1.387(9)
N5 C21 1.343(8)
N5 N6 1.365(8)
N10 C38 1.351(9)
N10 N9 1.370(8)
N10 B2 1.541(10)
N9 C36 1.353(9)
N2 C18 1.356(8)
N2 N1 1.370(8)
N2 B1 1.550(10)
N6 C23 1.346(8)
N6 B1 1.554(9)
N4 C28 1.353(9)
N4 B1 1.544(9)
O3 C5 1.127(8)
N7 C41 1.347(9)
N7 N8 1.370(9)
N1 C16 1.368(9)
N8 C43 1.352(9)
N8 B2 1.560(11)
O4 C6 1.156(9)
C12 C11 1.372(12)
C12 C13 1.482(11)
C12 H12 0.9800
N12 C33 1.343(10)
N12 B2 1.561(10)
C25 C26 1.506(11)
C25 H25A 0.9600
C25 H25B 0.9600
C25 H25C 0.9600
C7 C8 1.378(11)
C7 C14 1.519(10)
C7 H7 0.9800
C8 C9 1.471(12)
C8 H8 0.9800
C11 C10 1.517(11)
C11 H11 0.9800
C26 C27 1.364(11)
C31 C32 1.385(12)
C31 C30 1.497(11)
C18 C17 1.347(11)
C18 C19 1.500(11)
C36 C37 1.382(11)
C36 C35 1.477(11)
C38 C37 1.374(11)
C38 C39 1.487(11)
C21 C22 1.372(11)
C21 C20 1.505(11)
B1 H1 1.14(2)
C13 C14 1.538(9)
C13 H13A 0.9700
C13 H13B 0.9700
C32 C33 1.366(11)
C32 H32 0.9300
C20 H20A 0.9600
C20 H20B 0.9600
C20 H20C 0.9600
C23 C22 1.369(11)
C23 C24 1.491(11)
C22 H22 0.9300
C30 H30A 0.9600
C30 H30B 0.9600
C30 H30C 0.9600
C27 C28 1.371(10)
C27 H27 0.9300
C16 C17 1.385(10)
C16 C15 1.478(11)
C40 C41 1.469(11)
C40 H40A 0.9600
C40 H40B 0.9600
C40 H40C 0.9600
C43 C42 1.369(11)
C43 C44 1.483(11)
C35 H35A 0.9600
C35 H35B 0.9600
C35 H35C 0.9600
C17 H17 0.9300
C37 H37 0.9300
C28 C29 1.482(11)
C48 H48A 0.9700
C48 H48B 0.9700
C19 H19A 0.9600
C19 H19B 0.9600
C19 H19C 0.9600
C44 H44A 0.9600
C44 H44B 0.9600
C44 H44C 0.9600
C33 C34 1.465(12)
C29 H29A 0.9600
C29 H29B 0.9600
C29 H29C 0.9600
C10 C9 1.525(11)
C10 H10A 0.9700
C10 H10B 0.9700
C42 C41 1.399(11)
C42 H42 0.9300
B2 H2 1.13(2)
C39 H39A 0.9600
C39 H39B 0.9600
C39 H39C 0.9600
C15 H15A 0.9600
C15 H15B 0.9600
C15 H15C 0.9600
C9 H9A 0.9700
C9 H9B 0.9700
C14 H14A 0.9700
C14 H14B 0.9700
C24 H24A 0.9600
C24 H24B 0.9600
C24 H24C 0.9600
C45 H45A 0.9700
C45 H45B 0.9700
C46 H46A 0.9700
C46 H46B 0.9700
C47 H47A 0.9700
C47 H47B 0.9700
C34 H34A 0.9600
C34 H34B 0.9600
C34 H34C 0.9600
